data_4082582
loop_
_publ_author_name
'Horeglad, Pawe\/l'
'Ablialimov, Osman'
'Szczepaniak, Grzegorz'
'D\;abrowska, Anna Maria'
'Dranka, Maciej'
'Zachara, Janusz'

_publ_section_title
;
 Dialkylgallium Complexes with Alkoxide and Aryloxide Ligands Possessing
 N-Heterocyclic Carbene Functionalities: Synthesis and Structure
;
_journal_issue 1
_journal_name_full Organometallics
_journal_page_first 100
_journal_paper_doi 10.1021/om400863y
_journal_volume 33
_journal_year 2014
_chemical_formula_moiety 'C24 H33 Ga N2 O'
_chemical_formula_sum 'C24 H33 Ga N2 O'
_chemical_formula_weight 435.24
_space_group_crystal_system monoclinic
_space_group_IT_number 14
_space_group_name_Hall '-P 2ybc'
_space_group_name_H-M_alt 'P 1 21/c 1'
_symmetry_cell_setting monoclinic
_symmetry_Int_Tables_number 14
_symmetry_space_group_name_Hall '-P 2ybc'
_symmetry_space_group_name_H-M 'P 1 21/c 1'
_atom_sites_solution_hydrogens geom
_atom_sites_solution_primary direct
_audit_creation_date 2013-06-29
_audit_creation_method
;
  Olex2 1.2-beta
  (compiled Apr 23 2013 17:54:37, GUI svn.r4466)
;
_cell_angle_alpha 90
_cell_angle_beta 111.684(2)
_cell_angle_gamma 90
_cell_formula_units_Z 4
_cell_length_a 13.3098(3)
_cell_length_b 12.43120(19)
_cell_length_c 14.6027(3)
_cell_measurement_reflns_used 12878
_cell_measurement_temperature 100.0(2)
_cell_measurement_theta_max 32.5250
_cell_measurement_theta_min 3.9360
_cell_volume 2245.14(8)
_computing_cell_refinement
;
CrysAlisPro, Agilent Technologies,
Version 1.171.36.28 (release 01-02-2013 CrysAlis171 .NET)
(compiled Feb  1 2013,16:14:44)
;
_computing_data_collection
;
CrysAlisPro, Agilent Technologies,
Version 1.171.36.28 (release 01-02-2013 CrysAlis171 .NET)
(compiled Feb  1 2013,16:14:44)
;
_computing_data_reduction
;
CrysAlisPro, Agilent Technologies,
Version 1.171.36.28 (release 01-02-2013 CrysAlis171 .NET)
(compiled Feb  1 2013,16:14:44)
;
_computing_molecular_graphics
;
O. V. Dolomanov, L. J. Bourhis, R. J. Gildea, J. A. K. Howard and H. Puschmann,
OLEX2: a complete structure solution, refinement and analysis program.
J. Appl. Cryst. (2009). 42, 339-341.
;
_computing_publication_material
;
O. V. Dolomanov, L. J. Bourhis, R. J. Gildea, J. A. K. Howard and H. Puschmann,
OLEX2: a complete structure solution, refinement and analysis program.
J. Appl. Cryst. (2009). 42, 339-341.
;
_computing_structure_refinement
;
SHELXL-2013, G.M. Sheldrick, Acta Cryst.
(2008). A64, 112-122
;
_computing_structure_solution
;
SHELXS, G.M. Sheldrick, Acta Cryst.
(2008). A64, 112-122
;
_diffrn_ambient_temperature 100.0(2)
_diffrn_detector_area_resol_mean 10.3347
_diffrn_measured_fraction_theta_full 0.9979
_diffrn_measured_fraction_theta_max 0.9979
_diffrn_measurement_details
;
  1 omega  -81.00   -1.00   1.0000    3.0000
omega____ theta____ kappa____ phi______ frames
    -      -19.6509  131.0000   71.0027 80

  2 omega  -86.00    6.00   1.0000    3.0000
omega____ theta____ kappa____ phi______ frames
    -      -19.6509  -57.0000 -120.0000 92

  3 omega  -81.00   -1.00   1.0000    3.0000
omega____ theta____ kappa____ phi______ frames
    -      -19.6509  131.0000  140.9757 80

  4 omega  -49.00   54.00   1.0000    3.0000
omega____ theta____ kappa____ phi______ frames
    -      -19.6509   57.0000   30.0000 103

  5 omega  -97.00    5.00   1.0000    3.0000
omega____ theta____ kappa____ phi______ frames
    -      -19.6509  -77.0000   30.0000 102

  6 omega  -96.00    7.00   1.0000    3.0000
omega____ theta____ kappa____ phi______ frames
    -      -19.6509  -77.0000  150.0000 103

  7 omega  -55.00   49.00   1.0000    3.0000
omega____ theta____ kappa____ phi______ frames
    -       19.9634  -77.0000  -60.0000 104
;
_diffrn_measurement_device_type 'Xcalibur, Atlas, Gemini A Ultra'
_diffrn_measurement_method '\w scans'
_diffrn_orient_matrix_UB_11 0.0569717000
_diffrn_orient_matrix_UB_12 -0.0034789000
_diffrn_orient_matrix_UB_13 0.0144808000
_diffrn_orient_matrix_UB_21 -0.0064077000
_diffrn_orient_matrix_UB_22 -0.0415154000
_diffrn_orient_matrix_UB_23 -0.0350409000
_diffrn_orient_matrix_UB_31 -0.0017064000
_diffrn_orient_matrix_UB_32 0.0389509000
_diffrn_orient_matrix_UB_33 -0.0360355000
_diffrn_radiation_monochromator graphite
_diffrn_radiation_probe x-ray
_diffrn_radiation_type 'Mo K\a'
_diffrn_radiation_wavelength 0.7107
_diffrn_reflns_av_R_equivalents 0.0445
_diffrn_reflns_av_unetI/netI 0.0277
_diffrn_reflns_Laue_measured_fraction_full 0.998
_diffrn_reflns_Laue_measured_fraction_max 0.999
_diffrn_reflns_limit_h_max 18
_diffrn_reflns_limit_h_min -18
_diffrn_reflns_limit_k_max 17
_diffrn_reflns_limit_k_min -17
_diffrn_reflns_limit_l_max 20
_diffrn_reflns_limit_l_min -20
_diffrn_reflns_number 39832
_diffrn_reflns_point_group_measured_fraction_full 0.998
_diffrn_reflns_point_group_measured_fraction_max 0.999
_diffrn_reflns_theta_full 25.242
_diffrn_reflns_theta_max 29.485
_diffrn_reflns_theta_min 3.294
_diffrn_source 'Enhance (Mo) X-ray Source'
_exptl_absorpt_coefficient_mu 1.241
_exptl_absorpt_correction_T_max 0.848
_exptl_absorpt_correction_T_min 0.552
_exptl_absorpt_correction_type gaussian
_exptl_absorpt_process_details
;
CrysAlisPro, Agilent Technologies,
Version 1.171.36.28 (release 01-02-2013 CrysAlis171 .NET)
(compiled Feb  1 2013,16:14:44)
Numerical absorption correction based on gaussian integration over
            a multifaceted crystal model
;
_exptl_crystal_colour colourless
_exptl_crystal_colour_primary colourless
_exptl_crystal_density_diffrn 1.288
_exptl_crystal_description prismatic
_exptl_crystal_F_000 920
_exptl_crystal_size_max 0.57
_exptl_crystal_size_mid 0.41
_exptl_crystal_size_min 0.14
_refine_diff_density_max 0.433
_refine_diff_density_min -0.254
_refine_diff_density_rms 0.058
_refine_ls_extinction_method none
_refine_ls_goodness_of_fit_ref 1.023
_refine_ls_hydrogen_treatment constr
_refine_ls_matrix_type full
_refine_ls_number_parameters 259
_refine_ls_number_reflns 6233
_refine_ls_number_restraints 0
_refine_ls_restrained_S_all 1.023
_refine_ls_R_factor_all 0.0347
_refine_ls_R_factor_gt 0.0272
_refine_ls_shift/su_max 0.001
_refine_ls_shift/su_mean 0.000
_refine_ls_structure_factor_coef Fsqd
_refine_ls_weighting_details 'w=1/[\s^2^(Fo^2^)+(0.0268P)^2^+1.2716P] where P=(Fo^2^+2Fc^2^)/3'
_refine_ls_weighting_scheme calc
_refine_ls_wR_factor_gt 0.0638
_refine_ls_wR_factor_ref 0.0673
_reflns_Friedel_coverage 0.000
_reflns_number_gt 5442
_reflns_number_total 6233
_reflns_threshold_expression 'I > 2\s(I)'
_cod_data_source_file om400863y_si_002.cif
_cod_data_source_block compd_4
_cod_original_cell_volume 2245.13(8)
_cod_original_sg_symbol_H-M 'P 21/c'
_cod_database_code 4082582
_shelx_space_group_comment
;
The symmetry employed for this shelxl refinement is uniquely defined
by the following loop, which should always be used as a source of
symmetry information in preference to the above space-group names.
They are only intended as comments.
;
_shelxl_version_number 2013-3

loop_
_space_group_symop_operation_xyz
'x, y, z'
'-x, y+1/2, -z+1/2'
'-x, -y, -z'
'x, -y-1/2, z-1/2'

loop_
_atom_site_label
_atom_site_type_symbol
_atom_site_fract_x
_atom_site_fract_y
_atom_site_fract_z
_atom_site_U_iso_or_equiv
_atom_site_adp_type
_atom_site_occupancy
_atom_site_site_symmetry_order
_atom_site_calc_flag
_atom_site_refinement_flags_posn
_atom_site_refinement_flags_adp
Ga1 Ga 0.71701(2) 0.40870(2) 0.40515(2) 0.01264(5) Uani 1 1 d . .
O1 O 0.57347(8) 0.44489(8) 0.39260(8) 0.0199(2) Uani 1 1 d . .
N1 N 0.60619(9) 0.26339(9) 0.23528(8) 0.0132(2) Uani 1 1 d . .
N2 N 0.73771(9) 0.17474(9) 0.34268(8) 0.0117(2) Uani 1 1 d . .
C1 C 0.68539(10) 0.26827(10) 0.32369(9) 0.0119(2) Uani 1 1 d . .
C2 C 0.59235(11) 0.15363(11) 0.19363(10) 0.0167(3) Uani 1 1 d . .
H2A H 0.5821 0.1546 0.1229 0.020 Uiso 1 1 calc R U
H2B H 0.5305 0.1163 0.2018 0.020 Uiso 1 1 calc R U
C3 C 0.69999(11) 0.10145(11) 0.25620(9) 0.0140(2) Uani 1 1 d . .
H3A H 0.6896 0.0272 0.2756 0.017 Uiso 1 1 calc R U
H3B H 0.7510 0.1004 0.2212 0.017 Uiso 1 1 calc R U
C4 C 0.76338(13) 0.51687(12) 0.32944(11) 0.0228(3) Uani 1 1 d . .
H4A H 0.6996 0.5521 0.2817 0.034 Uiso 1 1 calc R U
H4B H 0.8043 0.4813 0.2944 0.034 Uiso 1 1 calc R U
H4C H 0.8092 0.5708 0.3747 0.034 Uiso 1 1 calc R U
C5 C 0.80235(12) 0.38913(12) 0.54658(10) 0.0188(3) Uani 1 1 d . .
H5A H 0.7958 0.4534 0.5828 0.028 Uiso 1 1 calc R U
H5B H 0.8785 0.3778 0.5562 0.028 Uiso 1 1 calc R U
H5C H 0.7753 0.3264 0.5711 0.028 Uiso 1 1 calc R U
C6 C 0.48002(11) 0.39147(11) 0.35409(10) 0.0153(3) Uani 1 1 d . .
C7 C 0.44679(11) 0.34118(11) 0.26052(10) 0.0145(2) Uani 1 1 d . .
C8 C 0.83147(10) 0.15179(10) 0.42889(9) 0.0122(2) Uani 1 1 d . .
C9 C 0.81647(11) 0.08696(10) 0.50167(9) 0.0131(2) Uani 1 1 d . .
C10 C 0.90677(11) 0.06566(11) 0.58619(10) 0.0161(3) Uani 1 1 d . .
H10 H 0.8991 0.0232 0.6373 0.019 Uiso 1 1 calc R U
C11 C 1.00782(11) 0.10564(11) 0.59660(10) 0.0174(3) Uani 1 1 d . .
H11 H 1.0687 0.0897 0.6544 0.021 Uiso 1 1 calc R U
C12 C 1.02033(11) 0.16843(11) 0.52342(10) 0.0169(3) Uani 1 1 d . .
H12 H 1.0900 0.1950 0.5316 0.020 Uiso 1 1 calc R U
C13 C 0.93236(11) 0.19349(11) 0.43767(10) 0.0139(2) Uani 1 1 d . .
C14 C 0.70487(11) 0.04406(11) 0.48914(10) 0.0154(3) Uani 1 1 d . .
H14 H 0.6638 0.0336 0.4170 0.018 Uiso 1 1 calc R U
C15 C 0.64280(13) 0.12609(13) 0.52598(13) 0.0262(3) Uani 1 1 d . .
H15A H 0.6814 0.1385 0.5966 0.039 Uiso 1 1 calc R U
H15B H 0.5702 0.0984 0.5147 0.039 Uiso 1 1 calc R U
H15C H 0.6370 0.1940 0.4902 0.039 Uiso 1 1 calc R U
C16 C 0.70896(12) -0.06453(12) 0.53971(11) 0.0208(3) Uani 1 1 d . .
H16A H 0.7481 -0.1166 0.5149 0.031 Uiso 1 1 calc R U
H16B H 0.6352 -0.0904 0.5255 0.031 Uiso 1 1 calc R U
H16C H 0.7462 -0.0562 0.6111 0.031 Uiso 1 1 calc R U
C17 C 0.40887(12) 0.38957(11) 0.40504(10) 0.0182(3) Uani 1 1 d . .
H17 H 0.4292 0.4236 0.4675 0.022 Uiso 1 1 calc R U
C18 C 0.30938(12) 0.33878(12) 0.36539(11) 0.0206(3) Uani 1 1 d . .
H18 H 0.2625 0.3384 0.4012 0.025 Uiso 1 1 calc R U
C19 C 0.27701(12) 0.28832(12) 0.27407(12) 0.0216(3) Uani 1 1 d . .
H19 H 0.2090 0.2530 0.2475 0.026 Uiso 1 1 calc R U
C20 C 0.34616(11) 0.29059(11) 0.22251(11) 0.0184(3) Uani 1 1 d . .
H20 H 0.3245 0.2569 0.1598 0.022 Uiso 1 1 calc R U
C21 C 0.51900(11) 0.34375(11) 0.20202(9) 0.0151(3) Uani 1 1 d . .
H21A H 0.4748 0.3307 0.1317 0.018 Uiso 1 1 calc R U
H21B H 0.5514 0.4163 0.2073 0.018 Uiso 1 1 calc R U
C22 C 0.94813(11) 0.26128(11) 0.35718(10) 0.0167(3) Uani 1 1 d . .
H22 H 0.8751 0.2845 0.3109 0.020 Uiso 1 1 calc R U
C23 C 1.01487(13) 0.36278(12) 0.39809(12) 0.0248(3) Uani 1 1 d . .
H23A H 1.0884 0.3423 0.4408 0.037 Uiso 1 1 calc R U
H23B H 0.9812 0.4042 0.4362 0.037 Uiso 1 1 calc R U
H23C H 1.0178 0.4067 0.3434 0.037 Uiso 1 1 calc R U
C24 C 1.00009(12) 0.19483(12) 0.29808(11) 0.0210(3) Uani 1 1 d . .
H24A H 1.0738 0.1747 0.3407 0.032 Uiso 1 1 calc R U
H24B H 1.0025 0.2376 0.2425 0.032 Uiso 1 1 calc R U
H24C H 0.9573 0.1297 0.2732 0.032 Uiso 1 1 calc R U

loop_
_atom_site_aniso_label
_atom_site_aniso_U_11
_atom_site_aniso_U_22
_atom_site_aniso_U_33
_atom_site_aniso_U_23
_atom_site_aniso_U_13
_atom_site_aniso_U_12
Ga1 0.01317(8) 0.01146(7) 0.01282(7) -0.00105(5) 0.00427(5) 0.00023(5)
O1 0.0143(5) 0.0203(5) 0.0241(5) -0.0085(4) 0.0058(4) 0.0011(4)
N1 0.0132(5) 0.0134(5) 0.0122(5) -0.0006(4) 0.0040(4) 0.0016(4)
N2 0.0128(5) 0.0117(5) 0.0097(5) -0.0013(4) 0.0030(4) -0.0003(4)
C1 0.0123(6) 0.0136(6) 0.0113(5) 0.0006(4) 0.0063(5) -0.0003(5)
C2 0.0167(6) 0.0156(6) 0.0153(6) -0.0036(5) 0.0029(5) -0.0004(5)
C3 0.0163(6) 0.0134(6) 0.0118(6) -0.0033(5) 0.0046(5) 0.0003(5)
C4 0.0256(7) 0.0179(7) 0.0250(7) 0.0040(6) 0.0095(6) -0.0011(6)
C5 0.0212(7) 0.0197(7) 0.0142(6) -0.0029(5) 0.0051(5) -0.0009(5)
C6 0.0136(6) 0.0137(6) 0.0177(6) 0.0018(5) 0.0049(5) 0.0042(5)
C7 0.0139(6) 0.0130(6) 0.0161(6) 0.0031(5) 0.0049(5) 0.0037(5)
C8 0.0126(6) 0.0112(6) 0.0120(6) -0.0014(4) 0.0037(5) 0.0012(4)
C9 0.0144(6) 0.0124(6) 0.0133(6) -0.0019(5) 0.0061(5) 0.0006(5)
C10 0.0186(6) 0.0159(6) 0.0133(6) 0.0011(5) 0.0056(5) 0.0004(5)
C11 0.0157(6) 0.0190(7) 0.0147(6) -0.0013(5) 0.0022(5) 0.0022(5)
C12 0.0124(6) 0.0181(7) 0.0193(6) -0.0018(5) 0.0047(5) -0.0001(5)
C13 0.0141(6) 0.0128(6) 0.0155(6) -0.0008(5) 0.0064(5) 0.0008(5)
C14 0.0148(6) 0.0178(7) 0.0143(6) 0.0006(5) 0.0064(5) -0.0020(5)
C15 0.0237(8) 0.0255(8) 0.0365(9) -0.0019(7) 0.0194(7) -0.0009(6)
C16 0.0218(7) 0.0209(7) 0.0193(7) 0.0022(5) 0.0073(6) -0.0055(6)
C17 0.0207(7) 0.0175(7) 0.0180(6) 0.0022(5) 0.0089(5) 0.0048(5)
C18 0.0211(7) 0.0170(7) 0.0287(7) 0.0045(6) 0.0151(6) 0.0037(5)
C19 0.0165(6) 0.0171(7) 0.0324(8) 0.0003(6) 0.0101(6) -0.0006(5)
C20 0.0165(6) 0.0165(7) 0.0203(7) -0.0006(5) 0.0046(5) 0.0016(5)
C21 0.0135(6) 0.0166(6) 0.0136(6) 0.0029(5) 0.0034(5) 0.0034(5)
C22 0.0131(6) 0.0169(6) 0.0201(7) 0.0035(5) 0.0063(5) -0.0008(5)
C23 0.0242(8) 0.0199(7) 0.0326(8) 0.0009(6) 0.0132(7) -0.0052(6)
C24 0.0225(7) 0.0237(7) 0.0193(7) 0.0035(5) 0.0104(6) 0.0010(6)

loop_
_atom_type_symbol
_atom_type_description
_atom_type_scat_dispersion_real
_atom_type_scat_dispersion_imag
_atom_type_scat_source
C C 0.0033 0.0016 'International Tables Vol C Tables 4.2.6.8 and 6.1.1.4'
H H 0.0000 0.0000 'International Tables Vol C Tables 4.2.6.8 and 6.1.1.4'
Ga Ga 0.2307 1.6083 'International Tables Vol C Tables 4.2.6.8 and 6.1.1.4'
N N 0.0061 0.0033 'International Tables Vol C Tables 4.2.6.8 and 6.1.1.4'
O O 0.0106 0.0060 'International Tables Vol C Tables 4.2.6.8 and 6.1.1.4'

loop_
_exptl_crystal_face_index_h
_exptl_crystal_face_index_k
_exptl_crystal_face_index_l
_exptl_crystal_face_perp_dist
1 -1 0 0.1244
1 0 -2 0.2731
-1 1 0 0.1633
-1 0 0 0.0917
0 0 -1 0.2828
-1 -2 0 0.1828
-8 1 21 0.2782
1 1 0 0.1346
6 -5 15 0.2214
1 0 0 0.0501

loop_
_geom_angle_atom_site_label_1
_geom_angle_atom_site_label_2
_geom_angle_atom_site_label_3
_geom_angle
O1 Ga1 C1 99.23(5)
O1 Ga1 C4 107.13(6)
O1 Ga1 C5 107.42(5)
C4 Ga1 C1 106.96(6)
C5 Ga1 C1 114.52(5)
C5 Ga1 C4 119.45(6)
C6 O1 Ga1 131.87(9)
C1 N1 C2 111.99(11)
C1 N1 C21 122.28(11)
C21 N1 C2 121.88(10)
C1 N2 C3 111.85(10)
C1 N2 C8 125.07(11)
C8 N2 C3 122.30(10)
N1 C1 Ga1 121.07(9)
N2 C1 Ga1 129.69(9)
N2 C1 N1 109.14(11)
N1 C2 C3 101.48(10)
N2 C3 C2 101.27(10)
O1 C6 C7 122.36(12)
O1 C6 C17 119.36(13)
C17 C6 C7 118.18(13)
C6 C7 C21 120.08(12)
C20 C7 C6 119.61(13)
C20 C7 C21 120.30(12)
C9 C8 N2 117.16(11)
C13 C8 N2 120.00(11)
C13 C8 C9 122.84(12)
C8 C9 C14 120.95(11)
C10 C9 C8 117.49(12)
C10 C9 C14 121.54(12)
C11 C10 C9 120.83(13)
C12 C11 C10 120.40(12)
C11 C12 C13 121.22(13)
C8 C13 C22 122.36(11)
C12 C13 C8 117.21(12)
C12 C13 C22 120.42(12)
C9 C14 C15 110.70(12)
C9 C14 C16 113.05(11)
C15 C14 C16 110.24(12)
C18 C17 C6 120.91(13)
C17 C18 C19 121.05(14)
C20 C19 C18 118.59(13)
C19 C20 C7 121.65(13)
N1 C21 C7 112.94(11)
C13 C22 C23 112.36(12)
C13 C22 C24 110.87(11)
C23 C22 C24 110.27(12)

loop_
_geom_bond_atom_site_label_1
_geom_bond_atom_site_label_2
_geom_bond_distance
Ga1 O1 1.9045(10)
Ga1 C1 2.0664(13)
Ga1 C4 1.9787(15)
Ga1 C5 1.9700(14)
O1 C6 1.3369(17)
N1 C1 1.3326(16)
N1 C2 1.4774(17)
N1 C21 1.4711(16)
N2 C1 1.3307(16)
N2 C3 1.4860(16)
N2 C8 1.4363(16)
C2 C3 1.5299(18)
C6 C7 1.4167(19)
C6 C17 1.404(2)
C7 C20 1.3957(19)
C7 C21 1.5037(19)
C8 C9 1.4056(18)
C8 C13 1.4003(18)
C9 C10 1.3934(18)
C9 C14 1.5243(18)
C10 C11 1.388(2)
C11 C12 1.382(2)
C12 C13 1.3973(18)
C13 C22 1.5226(18)
C14 C15 1.530(2)
C14 C16 1.5299(19)
C17 C18 1.386(2)
C18 C19 1.390(2)
C19 C20 1.388(2)
C22 C23 1.532(2)
C22 C24 1.532(2)

loop_
_geom_torsion_atom_site_label_1
_geom_torsion_atom_site_label_2
_geom_torsion_atom_site_label_3
_geom_torsion_atom_site_label_4
_geom_torsion
Ga1 O1 C6 C7 -47.61(19)
Ga1 O1 C6 C17 135.99(12)
O1 C6 C7 C20 -177.24(12)
O1 C6 C7 C21 1.90(19)
O1 C6 C17 C18 177.31(13)
N1 C2 C3 N2 19.41(13)
N2 C8 C9 C10 -179.07(11)
N2 C8 C9 C14 -0.46(18)
N2 C8 C13 C12 179.85(12)
N2 C8 C13 C22 -1.56(19)
C1 N1 C2 C3 -17.89(14)
C1 N1 C21 C7 -66.16(16)
C1 N2 C3 C2 -17.11(14)
C1 N2 C8 C9 104.85(15)
C1 N2 C8 C13 -75.17(17)
C2 N1 C1 Ga1 -175.59(9)
C2 N1 C1 N2 7.82(15)
C2 N1 C21 C7 89.99(15)
C3 N2 C1 Ga1 -169.59(9)
C3 N2 C1 N1 6.61(15)
C3 N2 C8 C9 -86.14(15)
C3 N2 C8 C13 93.84(15)
C6 C7 C20 C19 0.2(2)
C6 C7 C21 N1 79.79(15)
C6 C17 C18 C19 -0.1(2)
C7 C6 C17 C18 0.7(2)
C8 N2 C1 Ga1 0.41(19)
C8 N2 C1 N1 176.62(11)
C8 N2 C3 C2 172.56(11)
C8 C9 C10 C11 -1.19(19)
C8 C9 C14 C15 -86.28(15)
C8 C9 C14 C16 149.48(12)
C8 C13 C22 C23 133.26(13)
C8 C13 C22 C24 -102.84(14)
C9 C8 C13 C12 -0.18(19)
C9 C8 C13 C22 178.42(12)
C9 C10 C11 C12 0.7(2)
C10 C9 C14 C15 92.26(16)
C10 C9 C14 C16 -31.98(18)
C10 C11 C12 C13 0.1(2)
C11 C12 C13 C8 -0.4(2)
C11 C12 C13 C22 -179.01(13)
C12 C13 C22 C23 -48.19(17)
C12 C13 C22 C24 75.71(16)
C13 C8 C9 C10 0.95(19)
C13 C8 C9 C14 179.56(12)
C14 C9 C10 C11 -179.79(12)
C17 C6 C7 C20 -0.79(19)
C17 C6 C7 C21 178.35(12)
C17 C18 C19 C20 -0.6(2)
C18 C19 C20 C7 0.5(2)
C20 C7 C21 N1 -101.07(14)
C21 N1 C1 Ga1 -17.33(17)
C21 N1 C1 N2 166.08(11)
C21 N1 C2 C3 -176.25(11)
C21 C7 C20 C19 -178.99(13)
